data_2232404
loop_
_publ_author_name
'Lahtinen, Manu'
'Damodara, Jyothi'
'Upadhyaya, Poornima'
Nonappa
'Kolehmainen, Erkki'

_publ_section_title
;
 <i>N</i>-{4-[(3-Methylphenyl)sulfamoyl]phenyl}benzamide
;
_journal_coeditor_code NG5238
_journal_issue 11
_journal_name_full 'Acta Crystallographica Section E'
_journal_page_first o2866
_journal_paper_doi 10.1107/S1600536811040384
_journal_volume 67
_journal_year 2011
_chemical_formula_iupac 'C20 H18 N2 O3 S1'
_chemical_formula_moiety 'C20 H18 N2 O3 S1'
_chemical_formula_sum 'C20 H18 N2 O3 S'
_chemical_formula_weight 366.42
_chemical_name_systematic
;
<i>N</i>-{4-[(3-Methylphenyl)sulfamoyl]phenyl}benzamide
;
_space_group_IT_number 2
_symmetry_cell_setting triclinic
_symmetry_space_group_name_Hall '-P 1'
_symmetry_space_group_name_H-M 'P -1'
_atom_sites_solution_hydrogens geom
_atom_sites_solution_primary direct
_atom_sites_solution_secondary difmap
_audit_creation_method SHELXL-97
_cell_angle_alpha 77.924(2)
_cell_angle_beta 75.382(2)
_cell_angle_gamma 86.537(2)
_cell_formula_units_Z 2
_cell_length_a 8.5344(2)
_cell_length_b 8.8477(3)
_cell_length_c 12.4383(4)
_cell_measurement_reflns_used 4151
_cell_measurement_temperature 123(2)
_cell_measurement_theta_max 28.283
_cell_measurement_theta_min 0.407
_cell_volume 888.67(5)
_computing_cell_refinement 'DENZO-SMN (Otwinowski & Minor, 1997; Otwinowski <i>et al.</i> 2003)'
_computing_data_collection 'COLLECT (Nonius, 1999)'
_computing_data_reduction 'DENZO-SMN (Otwinowski & Minor, 1997; Otwinowski <i>et al.</i> 2003)'
_computing_molecular_graphics 'Mercury (Macrae <i>et al.</i>, 2006)'
_computing_publication_material 'WinGX (Farrugia, 1999)'
_computing_structure_refinement 'SHELXL97 (Sheldrick, 2008)'
_computing_structure_solution 'SHELXS97 (Sheldrick, 2008)'
_diffrn_ambient_temperature 123(2)
_diffrn_measured_fraction_theta_full 0.998
_diffrn_measured_fraction_theta_max 0.998
_diffrn_measurement_device_type 'Nonius KappaCCD diffractometer with Bruker APEXII detector'
_diffrn_measurement_method '\f and \w'
_diffrn_radiation_monochromator graphite
_diffrn_radiation_source 'fine-focus sealed tube'
_diffrn_radiation_type MoK\a
_diffrn_radiation_wavelength 0.71073
_diffrn_reflns_av_R_equivalents 0.0395
_diffrn_reflns_av_sigmaI/netI 0.0404
_diffrn_reflns_limit_h_max 10
_diffrn_reflns_limit_h_min -10
_diffrn_reflns_limit_k_max 10
_diffrn_reflns_limit_k_min -10
_diffrn_reflns_limit_l_max 14
_diffrn_reflns_limit_l_min -14
_diffrn_reflns_number 11971
_diffrn_reflns_theta_full 25.00
_diffrn_reflns_theta_max 25.00
_diffrn_reflns_theta_min 2.47
_diffrn_standards_decay_% 0
_diffrn_standards_interval_count 0
_diffrn_standards_interval_time 0
_diffrn_standards_number 0
_exptl_absorpt_coefficient_mu 0.205
_exptl_absorpt_correction_T_max 0.7457
_exptl_absorpt_correction_T_min 0.6748
_exptl_absorpt_correction_type multi-scan
_exptl_absorpt_process_details '(SADABS; Sheldrick, 1996)'
_exptl_crystal_colour colourless
_exptl_crystal_density_diffrn 1.369
_exptl_crystal_density_method 'not measured'
_exptl_crystal_description block
_exptl_crystal_F_000 384
_exptl_crystal_size_max 0.32
_exptl_crystal_size_mid 0.20
_exptl_crystal_size_min 0.16
_refine_diff_density_max 0.220
_refine_diff_density_min -0.411
_refine_ls_extinction_method none
_refine_ls_goodness_of_fit_ref 1.037
_refine_ls_hydrogen_treatment mixed
_refine_ls_matrix_type full
_refine_ls_number_parameters 242
_refine_ls_number_reflns 3122
_refine_ls_number_restraints 2
_refine_ls_restrained_S_all 1.037
_refine_ls_R_factor_all 0.0489
_refine_ls_R_factor_gt 0.0371
_refine_ls_shift/su_max 0.001
_refine_ls_shift/su_mean 0.000
_refine_ls_structure_factor_coef Fsqd
_refine_ls_weighting_details 'calc w=1/[\s^2^(Fo^2^)+(0.0225P)^2^+0.7958P] where P=(Fo^2^+2Fc^2^)/3'
_refine_ls_weighting_scheme calc
_refine_ls_wR_factor_gt 0.0820
_refine_ls_wR_factor_ref 0.0877
_reflns_number_gt 2591
_reflns_number_total 3122
_reflns_threshold_expression I>2\s(I)
_cod_data_source_file ng5238.cif
_cod_data_source_block I
_cod_database_code 2232404
_cod_database_fobs_code 2232404

loop_
_symmetry_equiv_pos_as_xyz
'x, y, z'
'-x, -y, -z'

loop_
_atom_site_type_symbol
_atom_site_label
_atom_site_fract_x
_atom_site_fract_y
_atom_site_fract_z
_atom_site_U_iso_or_equiv
_atom_site_adp_type
_atom_site_calc_flag
_atom_site_refinement_flags
_atom_site_occupancy
_atom_site_symmetry_multiplicity
C C28 -0.6233(2) 0.8118(2) 1.16798(16) 0.0171(4) Uani d . 1 1
C C29 -0.6766(2) 0.6615(2) 1.21654(17) 0.0204(4) Uani d . 1 1
H H29 -0.6033 0.5769 1.2093 0.024 Uiso calc R 1 1
C C30 -0.8372(2) 0.6356(3) 1.27566(18) 0.0246(5) Uani d . 1 1
H H30 -0.8736 0.5333 1.3098 0.030 Uiso calc R 1 1
C C31 -0.9443(2) 0.7590(3) 1.28473(17) 0.0257(5) Uani d . 1 1
H H31 -1.0549 0.7407 1.3229 0.031 Uiso calc R 1 1
C C32 -0.8910(2) 0.9090(3) 1.23850(18) 0.0260(5) Uani d . 1 1
H H32 -0.9646 0.9933 1.2458 0.031 Uiso calc R 1 1
C C33 -0.7305(2) 0.9358(2) 1.18166(17) 0.0204(4) Uani d . 1 1
H H33 -0.6932 1.0387 1.1519 0.025 Uiso calc R 1 1
C C26 -0.4514(2) 0.8461(2) 1.10486(16) 0.0167(4) Uani d . 1 1
C C22 -0.2076(2) 0.7276(2) 0.99572(16) 0.0152(4) Uani d . 1 1
C C23 -0.0888(2) 0.7983(2) 1.02747(17) 0.0180(4) Uani d . 1 1
H H23 -0.1190 0.8589 1.0843 0.022 Uiso calc R 1 1
C C24 0.0732(2) 0.7796(2) 0.97568(17) 0.0176(4) Uani d . 1 1
H H24 0.1545 0.8273 0.9968 0.021 Uiso calc R 1 1
C C19 0.1162(2) 0.6904(2) 0.89228(16) 0.0155(4) Uani d . 1 1
C C20 -0.0010(2) 0.6204(2) 0.86079(17) 0.0176(4) Uani d . 1 1
H H20 0.0293 0.5595 0.8042 0.021 Uiso calc R 1 1
C C21 -0.1630(2) 0.6395(2) 0.91227(16) 0.0177(4) Uani d . 1 1
H H21 -0.2439 0.5923 0.8904 0.021 Uiso calc R 1 1
C C5 0.3326(2) 0.9120(2) 0.65597(16) 0.0192(4) Uani d . 1 1
C C6 0.3642(2) 1.0699(2) 0.62394(17) 0.0220(4) Uani d . 1 1
H H6 0.4185 1.1168 0.6663 0.026 Uiso calc R 1 1
C C1 0.3176(2) 1.1604(3) 0.53119(18) 0.0276(5) Uani d . 1 1
C C1B 0.3540(3) 1.3306(3) 0.4984(2) 0.0390(6) Uani d . 1 1
H H1B1 0.4356 1.3519 0.4260 0.058 Uiso calc R 1 1
H H1B2 0.3955 1.3617 0.5571 0.058 Uiso calc R 1 1
H H1B3 0.2548 1.3890 0.4909 0.058 Uiso calc R 1 1
C C2 0.2371(3) 1.0896(3) 0.47118(19) 0.0326(6) Uani d . 1 1
H H2 0.2038 1.1492 0.4078 0.039 Uiso calc R 1 1
C C3 0.2051(3) 0.9333(3) 0.50290(19) 0.0321(5) Uani d . 1 1
H H3 0.1492 0.8870 0.4612 0.039 Uiso calc R 1 1
C C4 0.2530(2) 0.8425(3) 0.59478(17) 0.0251(5) Uani d . 1 1
H H4 0.2317 0.7347 0.6153 0.030 Uiso calc R 1 1
N N25 -0.37393(19) 0.73597(19) 1.04858(14) 0.0174(4) Uani d D 1 1
N N7 0.39203(18) 0.82946(19) 0.74938(14) 0.0172(4) Uani d D 1 1
O O27 -0.38543(16) 0.96655(15) 1.10373(12) 0.0208(3) Uani d . 1 1
O O17 0.41159(15) 0.63241(15) 0.91408(11) 0.0196(3) Uani d . 1 1
O O18 0.33106(15) 0.55489(15) 0.75619(12) 0.0204(3) Uani d . 1 1
S S16 0.32251(5) 0.66440(5) 0.82764(4) 0.01601(14) Uani d . 1 1
H H7 0.415(2) 0.887(2) 0.7913(17) 0.019 Uiso d D 1 1
H H25 -0.430(2) 0.668(2) 1.0390(18) 0.019 Uiso d D 1 1

loop_
_atom_site_aniso_label
_atom_site_aniso_U_11
_atom_site_aniso_U_22
_atom_site_aniso_U_33
_atom_site_aniso_U_12
_atom_site_aniso_U_13
_atom_site_aniso_U_23
C28 0.0168(10) 0.0206(10) 0.0157(10) 0.0016(8) -0.0056(8) -0.0060(8)
C29 0.0170(10) 0.0216(10) 0.0235(11) 0.0017(8) -0.0045(8) -0.0075(9)
C30 0.0206(11) 0.0283(12) 0.0251(12) -0.0053(9) -0.0024(9) -0.0081(9)
C31 0.0157(10) 0.0428(13) 0.0197(11) -0.0004(9) -0.0019(8) -0.0114(10)
C32 0.0205(11) 0.0363(13) 0.0235(12) 0.0122(9) -0.0070(9) -0.0126(10)
C33 0.0226(10) 0.0221(10) 0.0172(10) 0.0051(8) -0.0064(8) -0.0051(8)
C26 0.0179(10) 0.0181(10) 0.0147(10) 0.0022(8) -0.0062(8) -0.0023(8)
C22 0.0150(9) 0.0134(9) 0.0158(10) -0.0007(7) -0.0032(7) 0.0000(8)
C23 0.0201(10) 0.0163(10) 0.0192(10) 0.0025(8) -0.0060(8) -0.0066(8)
C24 0.0164(10) 0.0160(10) 0.0218(11) -0.0003(8) -0.0069(8) -0.0044(8)
C19 0.0139(9) 0.0161(9) 0.0146(10) -0.0002(7) -0.0017(7) -0.0007(8)
C20 0.0180(10) 0.0172(10) 0.0185(10) -0.0002(8) -0.0038(8) -0.0060(8)
C21 0.0164(10) 0.0169(10) 0.0215(11) -0.0022(8) -0.0067(8) -0.0042(8)
C5 0.0127(9) 0.0245(11) 0.0169(10) 0.0040(8) -0.0001(8) -0.0022(8)
C6 0.0177(10) 0.0236(11) 0.0201(11) 0.0026(8) 0.0021(8) -0.0033(9)
C1 0.0200(11) 0.0306(12) 0.0227(12) 0.0089(9) 0.0048(9) 0.0012(9)
C1B 0.0414(14) 0.0288(13) 0.0329(14) 0.0107(11) 0.0030(11) 0.0064(11)
C2 0.0221(11) 0.0484(15) 0.0206(12) 0.0082(10) -0.0036(9) 0.0031(10)
C3 0.0228(11) 0.0491(15) 0.0244(12) -0.0033(10) -0.0073(9) -0.0048(11)
C4 0.0209(11) 0.0307(12) 0.0226(12) -0.0027(9) -0.0044(9) -0.0034(9)
N25 0.0131(8) 0.0159(8) 0.0241(9) -0.0008(7) -0.0027(7) -0.0083(7)
N7 0.0161(8) 0.0172(9) 0.0190(9) -0.0018(7) -0.0052(7) -0.0038(7)
O27 0.0210(7) 0.0163(7) 0.0256(8) -0.0022(6) -0.0036(6) -0.0073(6)
O17 0.0158(7) 0.0213(7) 0.0223(8) 0.0018(6) -0.0071(6) -0.0032(6)
O18 0.0183(7) 0.0191(7) 0.0249(8) 0.0006(6) -0.0026(6) -0.0100(6)
S16 0.0132(2) 0.0155(2) 0.0188(3) 0.00087(18) -0.00303(18) -0.00364(19)

loop_
_atom_type_symbol
_atom_type_description
_atom_type_scat_dispersion_real
_atom_type_scat_dispersion_imag
_atom_type_scat_source
C C 0.0033 0.0016 'International Tables Vol C Tables 4.2.6.8 and 6.1.1.4'
H H 0.0000 0.0000 'International Tables Vol C Tables 4.2.6.8 and 6.1.1.4'
N N 0.0061 0.0033 'International Tables Vol C Tables 4.2.6.8 and 6.1.1.4'
O O 0.0106 0.0060 'International Tables Vol C Tables 4.2.6.8 and 6.1.1.4'
S S 0.1246 0.1234 'International Tables Vol C Tables 4.2.6.8 and 6.1.1.4'

loop_
_geom_angle_atom_site_label_1
_geom_angle_atom_site_label_2
_geom_angle_atom_site_label_3
_geom_angle
C29 C28 C33 119.77(18)
C29 C28 C26 121.93(17)
C33 C28 C26 118.25(18)
C30 C29 C28 119.81(18)
C30 C29 H29 120.1
C28 C29 H29 120.1
C31 C30 C29 120.0(2)
C31 C30 H30 120.0
C29 C30 H30 120.0
C30 C31 C32 120.40(19)
C30 C31 H31 119.8
C32 C31 H31 119.8
C33 C32 C31 119.89(19)
C33 C32 H32 120.1
C31 C32 H32 120.1
C32 C33 C28 120.08(19)
C32 C33 H33 120.0
C28 C33 H33 120.0
O27 C26 N25 122.61(17)
O27 C26 C28 121.90(17)
N25 C26 C28 115.48(16)
C21 C22 C23 119.99(17)
C21 C22 N25 117.37(16)
C23 C22 N25 122.59(17)
C24 C23 C22 119.69(18)
C24 C23 H23 120.2
C22 C23 H23 120.2
C23 C24 C19 119.67(17)
C23 C24 H24 120.2
C19 C24 H24 120.2
C20 C19 C24 120.72(17)
C20 C19 S16 119.57(15)
C24 C19 S16 119.70(14)
C19 C20 C21 119.61(18)
C19 C20 H20 120.2
C21 C20 H20 120.2
C20 C21 C22 120.32(17)
C20 C21 H21 119.8
C22 C21 H21 119.8
C4 C5 C6 119.79(19)
C4 C5 N7 123.68(18)
C6 C5 N7 116.48(18)
C1 C6 C5 121.3(2)
C1 C6 H6 119.3
C5 C6 H6 119.3
C2 C1 C6 118.3(2)
C2 C1 C1B 121.6(2)
C6 C1 C1B 120.1(2)
C1 C1B H1B1 109.5
C1 C1B H1B2 109.5
H1B1 C1B H1B2 109.5
C1 C1B H1B3 109.5
H1B1 C1B H1B3 109.5
H1B2 C1B H1B3 109.5
C3 C2 C1 120.6(2)
C3 C2 H2 119.7
C1 C2 H2 119.7
C2 C3 C4 121.2(2)
C2 C3 H3 119.4
C4 C3 H3 119.4
C5 C4 C3 118.8(2)
C5 C4 H4 120.6
C3 C4 H4 120.6
C26 N25 C22 127.54(16)
C26 N25 H25 118.0(15)
C22 N25 H25 114.2(15)
C5 N7 S16 124.74(13)
C5 N7 H7 114.5(14)
S16 N7 H7 109.6(14)
O18 S16 O17 118.60(8)
O18 S16 N7 109.02(8)
O17 S16 N7 104.61(8)
O18 S16 C19 107.45(8)
O17 S16 C19 108.77(8)
N7 S16 C19 107.99(8)

loop_
_geom_bond_atom_site_label_1
_geom_bond_atom_site_label_2
_geom_bond_distance
C28 C29 1.392(3)
C28 C33 1.396(3)
C28 C26 1.495(3)
C29 C30 1.390(3)
C29 H29 0.9500
C30 C31 1.385(3)
C30 H30 0.9500
C31 C32 1.386(3)
C31 H31 0.9500
C32 C33 1.383(3)
C32 H32 0.9500
C33 H33 0.9500
C26 O27 1.231(2)
C26 N25 1.360(2)
C22 C21 1.390(3)
C22 C23 1.400(3)
C22 N25 1.410(2)
C23 C24 1.386(3)
C23 H23 0.9500
C24 C19 1.396(3)
C24 H24 0.9500
C19 C20 1.383(3)
C19 S16 1.7642(18)
C20 C21 1.386(3)
C20 H20 0.9500
C21 H21 0.9500
C5 C4 1.388(3)
C5 C6 1.394(3)
C5 N7 1.428(3)
C6 C1 1.391(3)
C6 H6 0.9500
C1 C2 1.389(3)
C1 C1B 1.506(3)
C1B H1B1 0.9800
C1B H1B2 0.9800
C1B H1B3 0.9800
C2 C3 1.380(3)
C2 H2 0.9500
C3 C4 1.390(3)
C3 H3 0.9500
C4 H4 0.9500
N25 H25 0.835(15)
N7 S16 1.6280(16)
N7 H7 0.861(15)
O17 S16 1.4400(14)
O18 S16 1.4328(14)

loop_
_geom_hbond_atom_site_label_D
_geom_hbond_atom_site_label_H
_geom_hbond_atom_site_label_A
_geom_hbond_site_symmetry_A
_geom_hbond_distance_DH
_geom_hbond_distance_HA
_geom_hbond_distance_DA
_geom_hbond_angle_DHA
_geom_hbond_publ_flag
N7 H7 O27 2_577 0.863(19) 1.987(19) 2.813(2) 159.9(17) yes
N25 H25 O17 1_455 0.836(18) 2.379(19) 3.062(2) 139.5(17) yes
C4 H4 O18 . 0.95 2.40 3.047(3) 125 yes
C20 H20 O18 . 0.95 2.49 2.884(2) 105 ?
C23 H23 O27 . 0.95 2.39 2.907(2) 114 ?

loop_
_geom_torsion_atom_site_label_1
_geom_torsion_atom_site_label_2
_geom_torsion_atom_site_label_3
_geom_torsion_atom_site_label_4
_geom_torsion
C33 C28 C29 C30 1.8(3)
C26 C28 C29 C30 179.18(18)
C28 C29 C30 C31 0.9(3)
C29 C30 C31 C32 -2.2(3)
C30 C31 C32 C33 0.8(3)
C31 C32 C33 C28 1.9(3)
C29 C28 C33 C32 -3.2(3)
C26 C28 C33 C32 179.34(18)
C29 C28 C26 O27 -148.36(19)
C33 C28 C26 O27 29.1(3)
C29 C28 C26 N25 32.1(3)
C33 C28 C26 N25 -150.49(18)
C21 C22 C23 C24 -0.3(3)
N25 C22 C23 C24 177.01(17)
C22 C23 C24 C19 0.0(3)
C23 C24 C19 C20 0.0(3)
C23 C24 C19 S16 -179.17(14)
C24 C19 C20 C21 0.3(3)
S16 C19 C20 C21 179.41(15)
C19 C20 C21 C22 -0.5(3)
C23 C22 C21 C20 0.5(3)
N25 C22 C21 C20 -176.90(17)
C4 C5 C6 C1 -0.1(3)
N7 C5 C6 C1 177.35(17)
C5 C6 C1 C2 0.6(3)
C5 C6 C1 C1B -179.75(18)
C6 C1 C2 C3 -0.3(3)
C1B C1 C2 C3 -180.0(2)
C1 C2 C3 C4 -0.4(3)
C6 C5 C4 C3 -0.6(3)
N7 C5 C4 C3 -177.87(18)
C2 C3 C4 C5 0.9(3)
O27 C26 N25 C22 9.8(3)
C28 C26 N25 C22 -170.63(17)
C21 C22 N25 C26 -158.59(19)
C23 C22 N25 C26 24.1(3)
C4 C5 N7 S16 -24.1(3)
C6 C5 N7 S16 158.56(14)
C5 N7 S16 O18 55.80(17)
C5 N7 S16 O17 -176.39(15)
C5 N7 S16 C19 -60.64(17)
C20 C19 S16 O18 -5.69(18)
C24 C19 S16 O18 173.47(15)
C20 C19 S16 O17 -135.24(15)
C24 C19 S16 O17 43.92(18)
C20 C19 S16 N7 111.78(16)
C24 C19 S16 N7 -69.07(17)

loop_
_cod_related_entry_id
_cod_related_entry_database
_cod_related_entry_code
1 ChemSpider 30657148
